data_4020410
loop_
_publ_author_name
'Hyunbong Choi'
'Hyowon Lee'
'Youngjin Kang'
'Eunkyoung Kim'
'Sang Ook Kang'
'Jaejung Ko'

_publ_section_title
;
 Photochromism and Electrical Transport Characteristics
 of a Dyad and a Polymer with Diarylethene and Quinoline Units
;
_journal_name_full 'Journal of Organic Chemistry'
_journal_page_first 8291
_journal_page_last 8297
_journal_paper_doi 10.1021/jo050710t
_journal_volume 70
_journal_year 2005
_chemical_formula_sum 'C45 H28 F6 N2 S2'
_chemical_formula_weight 774.81
_space_group_IT_number 2
_symmetry_cell_setting triclinic
_symmetry_space_group_name_Hall '-P 1'
_symmetry_space_group_name_H-M 'P -1'
_cell_angle_alpha 91.735(2)
_cell_angle_beta 99.010(2)
_cell_angle_gamma 104.966(2)
_cell_formula_units_Z 2
_cell_length_a 11.9781(11)
_cell_length_b 12.6453(11)
_cell_length_c 12.7470(11)
_cell_measurement_temperature 223(2)
_cell_volume 1837.2(3)
_diffrn_ambient_temperature 223(2)
_exptl_crystal_density_diffrn 1.401
_cod_depositor_comments
;
The following automatic conversions were performed:
'_symmetry_cell_setting' value 'Triclinic' changed to 'triclinic'
according to '/home/saulius/struct/CIF-dictionaries/cif_core.dic'
dictionary named 'cif_core.dic' version 2.4.1 from 2010-06-29.

Automatic conversion script
Id: cif_fix_enum 1527 2010-12-29 10:47:43Z saulius 
;
_cod_database_code 4020410

loop_
_symmetry_equiv_pos_as_xyz
'x, y, z'
'-x, -y, -z'

loop_
_atom_site_label
_atom_site_type_symbol
_atom_site_fract_x
_atom_site_fract_y
_atom_site_fract_z
_atom_site_U_iso_or_equiv
_atom_site_adp_type
_atom_site_occupancy
_atom_site_symmetry_multiplicity
_atom_site_calc_flag
_atom_site_refinement_flags
_atom_site_disorder_assembly
_atom_site_disorder_group
S1 S 0.30897(4) 0.66092(4) 0.10608(4) 0.03424(14) Uani 1 1 d . . .
S2 S 0.62511(5) 0.91481(5) 0.46272(4) 0.03727(15) Uani 1 1 d . . .
F1 F 0.15555(10) 1.01563(10) 0.10353(11) 0.0457(3) Uani 1 1 d . . .
F2 F 0.29195(11) 1.05007(10) 0.00711(10) 0.0450(3) Uani 1 1 d . . .
F3 F 0.25731(12) 1.18132(11) 0.23600(12) 0.0561(4) Uani 1 1 d . . .
F4 F 0.33260(11) 1.24409(10) 0.09860(12) 0.0554(4) Uani 1 1 d . . .
F5 F 0.47416(12) 1.22157(10) 0.31977(10) 0.0516(4) Uani 1 1 d . . .
F6 F 0.52911(10) 1.20185(10) 0.16767(11) 0.0484(3) Uani 1 1 d . . .
N1 N 0.10467(14) 0.48807(13) 0.11990(13) 0.0325(4) Uani 1 1 d . . .
N2 N 0.86151(15) 1.02942(14) 0.55561(14) 0.0357(4) Uani 1 1 d . . .
C1 C 0.33801(16) 0.97712(16) 0.17198(16) 0.0283(4) Uani 1 1 d . . .
C2 C 0.43306(17) 1.03882(16) 0.23936(16) 0.0299(5) Uani 1 1 d . . .
C3 C 0.30218(16) 0.85768(16) 0.14882(15) 0.0285(4) Uani 1 1 d . . .
C4 C 0.18836(17) 0.78910(16) 0.15408(16) 0.0307(5) Uani 1 1 d . . .
H4 H 0.1261 0.8162 0.1692 0.037 Uiso 1 1 calc R . .
C5 C 0.17918(17) 0.68029(16) 0.13485(16) 0.0302(5) Uani 1 1 d . . .
C6 C 0.37709(17) 0.79923(17) 0.12165(16) 0.0320(5) Uani 1 1 d . . .
C7 C 0.50136(18) 0.84063(19) 0.10548(19) 0.0444(6) Uani 1 1 d . . .
H7A H 0.5142 0.9145 0.0823 0.067 Uiso 1 1 calc R . .
H7B H 0.5169 0.7930 0.0517 0.067 Uiso 1 1 calc R . .
H7C H 0.5536 0.8412 0.1719 0.067 Uiso 1 1 calc R . .
C8 C 0.08179(17) 0.58355(16) 0.13716(16) 0.0310(5) Uani 1 1 d . . .
C9 C -0.02778(17) 0.59255(16) 0.15923(16) 0.0323(5) Uani 1 1 d . . .
H9 H -0.0403 0.6622 0.1694 0.039 Uiso 1 1 calc R . .
C10 C -0.11552(17) 0.50032(16) 0.16577(16) 0.0309(5) Uani 1 1 d . . .
C11 C -0.09307(17) 0.39548(16) 0.14884(16) 0.0301(5) Uani 1 1 d . . .
C12 C 0.01879(17) 0.39504(16) 0.12550(16) 0.0310(5) Uani 1 1 d . . .
C13 C -0.17726(18) 0.29403(17) 0.15017(16) 0.0342(5) Uani 1 1 d . . .
H13 H -0.2519 0.2933 0.1649 0.041 Uiso 1 1 calc R . .
C14 C -0.1514(2) 0.19742(17) 0.13039(17) 0.0395(5) Uani 1 1 d . . .
H14 H -0.2083 0.1307 0.1314 0.047 Uiso 1 1 calc R . .
C15 C -0.0402(2) 0.19686(18) 0.10853(18) 0.0412(5) Uani 1 1 d . . .
H15 H -0.0229 0.1297 0.0956 0.049 Uiso 1 1 calc R . .
C16 C 0.04321(19) 0.29342(17) 0.10587(18) 0.0381(5) Uani 1 1 d . . .
H16 H 0.1173 0.2921 0.0909 0.046 Uiso 1 1 calc R . .
C17 C -0.23148(17) 0.50845(16) 0.18814(18) 0.0346(5) Uani 1 1 d . . .
C18 C -0.30443(19) 0.54857(18) 0.1136(2) 0.0433(6) Uani 1 1 d . . .
H18 H -0.2808 0.5700 0.0488 0.052 Uiso 1 1 calc R . .
C19 C -0.4121(2) 0.5572(2) 0.1344(2) 0.0582(7) Uani 1 1 d . . .
H19 H -0.4614 0.5841 0.0834 0.070 Uiso 1 1 calc R . .
C20 C -0.4471(2) 0.5266(2) 0.2290(3) 0.0640(8) Uani 1 1 d . . .
H20 H -0.5201 0.5327 0.2427 0.077 Uiso 1 1 calc R . .
C21 C -0.3758(2) 0.4870(2) 0.3038(2) 0.0576(7) Uani 1 1 d . . .
H21 H -0.3996 0.4665 0.3687 0.069 Uiso 1 1 calc R . .
C22 C -0.2683(2) 0.47753(19) 0.2832(2) 0.0458(6) Uani 1 1 d . . .
H22 H -0.2199 0.4498 0.3343 0.055 Uiso 1 1 calc R . .
C23 C 0.27363(16) 1.04889(17) 0.11003(17) 0.0322(5) Uani 1 1 d . . .
C24 C 0.32497(19) 1.16357(17) 0.16608(18) 0.0376(5) Uani 1 1 d . . .
C25 C 0.44387(18) 1.15867(17) 0.22657(17) 0.0358(5) Uani 1 1 d . . .
C26 C 0.52108(17) 1.00618(16) 0.31539(16) 0.0299(5) Uani 1 1 d . . .
C27 C 0.64133(17) 1.06960(17) 0.33839(16) 0.0329(5) Uani 1 1 d . . .
H27 H 0.6709 1.1325 0.3033 0.040 Uiso 1 1 calc R . .
C28 C 0.70825(17) 1.03050(17) 0.41534(16) 0.0328(5) Uani 1 1 d . . .
C29 C 0.49964(18) 0.91897(17) 0.37861(16) 0.0330(5) Uani 1 1 d . . .
C30 C 0.38766(19) 0.83588(18) 0.38752(17) 0.0409(5) Uani 1 1 d . . .
H30A H 0.3227 0.8688 0.3727 0.061 Uiso 1 1 calc R . .
H30B H 0.3923 0.8113 0.4590 0.061 Uiso 1 1 calc R . .
H30C H 0.3755 0.7737 0.3366 0.061 Uiso 1 1 calc R . .
C31 C 0.82960(18) 1.07731(17) 0.46904(16) 0.0327(5) Uani 1 1 d . . .
C32 C 0.90394(18) 1.16919(17) 0.43270(17) 0.0351(5) Uani 1 1 d . . .
H32 H 0.8777 1.1985 0.3696 0.042 Uiso 1 1 calc R . .
C33 C 1.01426(18) 1.21622(17) 0.48864(16) 0.0332(5) Uani 1 1 d . . .
C34 C 1.04919(18) 1.17091(17) 0.58592(16) 0.0323(5) Uani 1 1 d . . .
C35 C 0.97015(18) 1.07583(17) 0.61434(16) 0.0339(5) Uani 1 1 d . . .
C36 C 1.15569(18) 1.21711(17) 0.65705(17) 0.0376(5) Uani 1 1 d . . .
H36 H 1.2088 1.2805 0.6402 0.045 Uiso 1 1 calc R . .
C37 C 1.1817(2) 1.17057(19) 0.74931(19) 0.0443(6) Uani 1 1 d . . .
H37 H 1.2518 1.2031 0.7964 0.053 Uiso 1 1 calc R . .
C38 C 1.1051(2) 1.07477(19) 0.77498(18) 0.0457(6) Uani 1 1 d . . .
H38 H 1.1250 1.0427 0.8384 0.055 Uiso 1 1 calc R . .
C39 C 1.00198(19) 1.02763(19) 0.70891(17) 0.0406(5) Uani 1 1 d . . .
H39 H 0.9518 0.9627 0.7264 0.049 Uiso 1 1 calc R . .
C40 C 1.09463(18) 1.31226(17) 0.44982(16) 0.0350(5) Uani 1 1 d . . .
C41 C 1.0602(2) 1.40723(19) 0.42938(18) 0.0447(6) Uani 1 1 d . . .
H41 H 0.9850 1.4109 0.4389 0.054 Uiso 1 1 calc R . .
C42 C 1.1356(2) 1.4966(2) 0.3951(2) 0.0549(7) Uani 1 1 d . . .
H42 H 1.1123 1.5613 0.3833 0.066 Uiso 1 1 calc R . .
C43 C 1.2447(2) 1.4910(2) 0.3783(2) 0.0598(7) Uani 1 1 d . . .
H43 H 1.2957 1.5517 0.3546 0.072 Uiso 1 1 calc R . .
C44 C 1.2790(2) 1.3968(2) 0.3962(2) 0.0574(7) Uani 1 1 d . . .
H44 H 1.3532 1.3927 0.3840 0.069 Uiso 1 1 calc R . .
C45 C 1.2048(2) 1.3082(2) 0.43191(19) 0.0465(6) Uani 1 1 d . . .
H45 H 1.2292 1.2440 0.4443 0.056 Uiso 1 1 calc R . .

loop_
_atom_site_aniso_label
_atom_site_aniso_U_11
_atom_site_aniso_U_22
_atom_site_aniso_U_33
_atom_site_aniso_U_23
_atom_site_aniso_U_13
_atom_site_aniso_U_12
S1 0.0274(3) 0.0320(3) 0.0425(3) -0.0007(2) 0.0046(2) 0.0077(2)
S2 0.0365(3) 0.0369(3) 0.0360(3) 0.0062(2) 0.0002(2) 0.0084(2)
F1 0.0227(6) 0.0431(7) 0.0682(9) 0.0074(6) 0.0017(6) 0.0066(5)
F2 0.0461(8) 0.0499(8) 0.0361(7) 0.0076(6) 0.0019(6) 0.0102(6)
F3 0.0460(8) 0.0540(9) 0.0711(10) -0.0106(7) 0.0141(7) 0.0175(7)
F4 0.0509(8) 0.0361(7) 0.0734(10) 0.0200(7) -0.0047(7) 0.0083(6)
F5 0.0621(9) 0.0349(7) 0.0498(8) -0.0080(6) -0.0066(7) 0.0093(6)
F6 0.0320(7) 0.0460(8) 0.0616(9) 0.0189(7) 0.0055(6) 0.0004(6)
N1 0.0285(9) 0.0295(9) 0.0375(10) 0.0041(8) 0.0015(7) 0.0064(8)
N2 0.0313(10) 0.0383(10) 0.0354(10) 0.0036(8) 0.0010(8) 0.0082(8)
C1 0.0213(10) 0.0306(11) 0.0323(11) 0.0033(9) 0.0056(8) 0.0052(8)
C2 0.0267(11) 0.0313(11) 0.0311(11) 0.0031(9) 0.0054(9) 0.0065(9)
C3 0.0226(10) 0.0306(11) 0.0303(11) 0.0007(9) 0.0012(8) 0.0057(8)
C4 0.0223(10) 0.0326(11) 0.0369(12) 0.0028(9) 0.0025(8) 0.0082(9)
C5 0.0241(10) 0.0310(11) 0.0336(12) 0.0041(9) 0.0018(8) 0.0058(9)
C6 0.0256(11) 0.0352(12) 0.0322(12) 0.0003(9) 0.0020(9) 0.0045(9)
C7 0.0309(12) 0.0466(14) 0.0561(15) -0.0033(12) 0.0151(11) 0.0071(10)
C8 0.0270(11) 0.0309(11) 0.0322(12) 0.0032(9) -0.0002(9) 0.0054(9)
C9 0.0281(11) 0.0260(11) 0.0417(13) 0.0033(9) 0.0039(9) 0.0062(9)
C10 0.0270(11) 0.0308(11) 0.0329(12) 0.0030(9) 0.0010(9) 0.0065(9)
C11 0.0279(11) 0.0282(11) 0.0308(11) 0.0037(9) 0.0012(8) 0.0036(9)
C12 0.0304(11) 0.0302(11) 0.0303(11) 0.0040(9) -0.0004(9) 0.0071(9)
C13 0.0293(11) 0.0340(12) 0.0357(12) 0.0056(9) 0.0035(9) 0.0030(9)
C14 0.0439(14) 0.0271(11) 0.0428(13) 0.0052(10) 0.0029(10) 0.0033(10)
C15 0.0478(14) 0.0282(12) 0.0491(14) 0.0049(10) 0.0047(11) 0.0143(10)
C16 0.0349(12) 0.0334(12) 0.0469(14) 0.0067(10) 0.0042(10) 0.0119(10)
C17 0.0273(11) 0.0253(11) 0.0475(14) -0.0030(10) 0.0055(10) 0.0015(9)
C18 0.0362(13) 0.0406(13) 0.0534(15) -0.0016(11) 0.0055(11) 0.0125(10)
C19 0.0409(15) 0.0589(17) 0.078(2) -0.0019(15) 0.0037(14) 0.0242(13)
C20 0.0385(15) 0.0606(18) 0.097(2) -0.0046(17) 0.0240(16) 0.0151(13)
C21 0.0485(16) 0.0545(16) 0.0722(19) 0.0018(14) 0.0295(14) 0.0070(13)
C22 0.0380(13) 0.0455(14) 0.0531(15) 0.0047(12) 0.0128(11) 0.0068(11)
C23 0.0208(10) 0.0341(12) 0.0383(12) 0.0034(9) 0.0042(9) 0.0018(9)
C24 0.0352(12) 0.0319(12) 0.0482(14) 0.0080(10) 0.0096(10) 0.0114(10)
C25 0.0320(12) 0.0322(12) 0.0388(13) 0.0018(10) 0.0046(10) 0.0017(9)
C26 0.0291(11) 0.0291(11) 0.0294(11) -0.0005(9) 0.0028(9) 0.0054(9)
C27 0.0297(11) 0.0332(11) 0.0324(12) 0.0024(9) 0.0022(9) 0.0039(9)
C28 0.0296(11) 0.0331(11) 0.0339(12) 0.0006(9) 0.0043(9) 0.0059(9)
C29 0.0353(12) 0.0326(11) 0.0299(11) -0.0010(9) 0.0026(9) 0.0088(9)
C30 0.0394(13) 0.0416(13) 0.0362(13) 0.0058(10) 0.0061(10) 0.0011(10)
C31 0.0303(11) 0.0351(12) 0.0316(12) -0.0009(9) 0.0001(9) 0.0102(9)
C32 0.0364(12) 0.0381(12) 0.0314(12) 0.0057(10) 0.0016(9) 0.0131(10)
C33 0.0341(12) 0.0327(11) 0.0335(12) -0.0002(9) 0.0050(9) 0.0110(9)
C34 0.0322(11) 0.0320(11) 0.0328(12) 0.0011(9) 0.0023(9) 0.0105(9)
C35 0.0329(12) 0.0346(12) 0.0341(12) 0.0005(10) 0.0019(9) 0.0114(10)
C36 0.0348(12) 0.0326(12) 0.0428(13) 0.0005(10) -0.0007(10) 0.0089(10)
C37 0.0374(13) 0.0430(14) 0.0455(14) -0.0017(11) -0.0095(10) 0.0087(11)
C38 0.0461(14) 0.0484(14) 0.0386(13) 0.0086(11) -0.0070(11) 0.0134(12)
C39 0.0401(13) 0.0421(13) 0.0377(13) 0.0077(10) 0.0001(10) 0.0108(11)
C40 0.0357(12) 0.0362(12) 0.0301(12) 0.0027(9) 0.0003(9) 0.0074(10)
C41 0.0459(14) 0.0467(14) 0.0412(14) 0.0076(11) 0.0016(11) 0.0146(12)
C42 0.0748(19) 0.0408(14) 0.0484(16) 0.0113(12) 0.0070(14) 0.0151(13)
C43 0.0633(19) 0.0537(17) 0.0518(17) 0.0110(13) 0.0146(14) -0.0071(14)
C44 0.0499(16) 0.0587(17) 0.0631(18) 0.0107(14) 0.0206(13) 0.0063(13)
C45 0.0408(14) 0.0453(14) 0.0544(16) 0.0064(12) 0.0110(11) 0.0110(11)

loop_
_geom_bond_atom_site_label_1
_geom_bond_atom_site_label_2
_geom_bond_distance
_geom_bond_site_symmetry_2
_geom_bond_publ_flag
S1 C6 1.719(2) . ?
S1 C5 1.727(2) . ?
S2 C29 1.718(2) . ?
S2 C28 1.728(2) . ?
F1 C23 1.356(2) . ?
F2 C23 1.363(2) . ?
F3 C24 1.345(2) . ?
F4 C24 1.347(2) . ?
F5 C25 1.354(2) . ?
F6 C25 1.372(2) . ?
N1 C8 1.325(2) . ?
N1 C12 1.360(2) . ?
N2 C31 1.326(3) . ?
N2 C35 1.368(3) . ?
C1 C2 1.355(3) . ?
C1 C3 1.467(3) . ?
C1 C23 1.502(3) . ?
C2 C26 1.466(3) . ?
C2 C25 1.503(3) . ?
C3 C6 1.377(3) . ?
C3 C4 1.427(3) . ?
C4 C5 1.363(3) . ?
C4 H4 0.9400 . ?
C5 C8 1.461(3) . ?
C6 C7 1.494(3) . ?
C7 H7A 0.9700 . ?
C7 H7B 0.9700 . ?
C7 H7C 0.9700 . ?
C8 C9 1.416(3) . ?
C9 C10 1.368(3) . ?
C9 H9 0.9400 . ?
C10 C11 1.436(3) . ?
C10 C17 1.489(3) . ?
C11 C13 1.415(3) . ?
C11 C12 1.419(3) . ?
C12 C16 1.413(3) . ?
C13 C14 1.361(3) . ?
C13 H13 0.9400 . ?
C14 C15 1.405(3) . ?
C14 H14 0.9400 . ?
C15 C16 1.369(3) . ?
C15 H15 0.9400 . ?
C16 H16 0.9400 . ?
C17 C18 1.386(3) . ?
C17 C22 1.387(3) . ?
C18 C19 1.387(3) . ?
C18 H18 0.9400 . ?
C19 C20 1.373(4) . ?
C19 H19 0.9400 . ?
C20 C21 1.372(4) . ?
C20 H20 0.9400 . ?
C21 C22 1.387(3) . ?
C21 H21 0.9400 . ?
C22 H22 0.9400 . ?
C23 C24 1.527(3) . ?
C24 C25 1.527(3) . ?
C26 C29 1.380(3) . ?
C26 C27 1.435(3) . ?
C27 C28 1.355(3) . ?
C27 H27 0.9400 . ?
C28 C31 1.467(3) . ?
C29 C30 1.498(3) . ?
C30 H30A 0.9700 . ?
C30 H30B 0.9700 . ?
C30 H30C 0.9700 . ?
C31 C32 1.409(3) . ?
C32 C33 1.372(3) . ?
C32 H32 0.9400 . ?
C33 C34 1.430(3) . ?
C33 C40 1.493(3) . ?
C34 C36 1.418(3) . ?
C34 C35 1.421(3) . ?
C35 C39 1.411(3) . ?
C36 C37 1.359(3) . ?
C36 H36 0.9400 . ?
C37 C38 1.400(3) . ?
C37 H37 0.9400 . ?
C38 C39 1.361(3) . ?
C38 H38 0.9400 . ?
C39 H39 0.9400 . ?
C40 C41 1.386(3) . ?
C40 C45 1.388(3) . ?
C41 C42 1.382(3) . ?
C41 H41 0.9400 . ?
C42 C43 1.376(4) . ?
C42 H42 0.9400 . ?
C43 C44 1.370(4) . ?
C43 H43 0.9400 . ?
C44 C45 1.377(3) . ?
C44 H44 0.9400 . ?
C45 H45 0.9400 . ?

loop_
_cod_related_entry_id
_cod_related_entry_database
_cod_related_entry_code
1 ChemSpider 9818229
